data_1567598
loop_
_publ_author_name
'Torquato, Nicole A.'
'Mrse, Anthony A.'
'Gembicky, Milan'
'Chan, Thomas'
'Brunner, Felix M.'
'Kubiak, Clifford P.'
'Bertrand, Quentin C.'
'Palasz, Joseph M.'

_publ_section_title
;
 Synthesis, Structure and Reactivity of &#x00B5;3-SnH Capped Trinuclear
 Nickel Cluster
;
_journal_name_full 'Chemical Science'
_journal_paper_doi 10.1039/D2SC04042E
_journal_year 2022
_chemical_formula_moiety 'C77 H71 I Ni3 P6 Sn, C6 H6'
_chemical_formula_sum 'C83 H77 I Ni3 P6 Sn'
_chemical_formula_weight 1681.98
_chemical_name_systematic Ch3Ch2SnNi3(dppm)3I
_chemical_properties_physical Air-sensitive,Moisture-sensitive,Oxygen-sensitive
_space_group_crystal_system monoclinic
_space_group_IT_number 14
_space_group_name_Hall '-P 2ybc'
_space_group_name_H-M_alt 'P 1 21/c 1'
_atom_sites_solution_hydrogens geom
_atom_sites_solution_primary iterative
_audit_creation_date 2022-04-27
_audit_creation_method
;
Olex2 1.5-alpha
(compiled 2022.04.07 svn.rca3783a0 for OlexSys, GUI svn.r6498)
;
_audit_update_record
;
2022-04-27 deposited with the CCDC.	2022-09-05 downloaded from the CCDC.
;
_cell_angle_alpha 90
_cell_angle_beta 103.455(2)
_cell_angle_gamma 90
_cell_formula_units_Z 4
_cell_length_a 16.0909(10)
_cell_length_b 22.5824(12)
_cell_length_c 20.2582(12)
_cell_measurement_reflns_used 9197
_cell_measurement_temperature 100
_cell_measurement_theta_max 26.377
_cell_measurement_theta_min 2.255
_cell_volume 7159.2(7)
_computing_cell_refinement 'SAINT V8.40A (Bruker, 2019)'
_computing_data_reduction 'SAINT V8.40A (Bruker, 2019)'
_computing_molecular_graphics 'Olex2 1.5-alpha (Dolomanov et al., 2009)'
_computing_publication_material 'Olex2 1.5-alpha (Dolomanov et al., 2009)'
_computing_structure_refinement 'XL  (Sheldrick, 2008)'
_computing_structure_solution 'olex2.solve 1.5-alpha (Bourhis et al., 2015)'
_diffrn_ambient_temperature 100
_diffrn_detector 'Bruker APEX2 area detector'
_diffrn_detector_area_resol_mean 7.9
_diffrn_detector_type 'CCD area detector'
_diffrn_measured_fraction_theta_full 0.999
_diffrn_measured_fraction_theta_max 0.999
_diffrn_measurement_device 'three-circle diffractometer'
_diffrn_measurement_device_type 'Bruker APEX-II CCD'
_diffrn_measurement_method '\f and \w scans'
_diffrn_radiation_monochromator 'mirror optics'
_diffrn_radiation_probe x-ray
_diffrn_radiation_type MoK\a
_diffrn_radiation_wavelength 0.71073
_diffrn_reflns_av_R_equivalents 0.0580
_diffrn_reflns_av_unetI/netI 0.0305
_diffrn_reflns_Laue_measured_fraction_full 0.999
_diffrn_reflns_Laue_measured_fraction_max 0.999
_diffrn_reflns_limit_h_max 19
_diffrn_reflns_limit_h_min -19
_diffrn_reflns_limit_k_max 27
_diffrn_reflns_limit_k_min -27
_diffrn_reflns_limit_l_max 24
_diffrn_reflns_limit_l_min -24
_diffrn_reflns_number 118231
_diffrn_reflns_point_group_measured_fraction_full 0.999
_diffrn_reflns_point_group_measured_fraction_max 0.999
_diffrn_reflns_theta_full 25.242
_diffrn_reflns_theta_max 26.023
_diffrn_reflns_theta_min 2.172
_diffrn_source 'microfocus sealed X-ray tube'
_diffrn_source_current 50.0
_diffrn_source_power 2.5
_diffrn_source_type 'Incoatec I\ms'
_diffrn_source_voltage 50.0
_diffrn_standards_number 0
_exptl_absorpt_coefficient_mu 1.733
_exptl_absorpt_correction_T_max 0.4903
_exptl_absorpt_correction_T_min 0.4115
_exptl_absorpt_correction_type multi-scan
_exptl_absorpt_process_details
;
SADABS-2016/2 (Bruker,2016/2) was used for absorption correction.
wR2(int) was 0.1205 before and 0.0570 after correction.
The Ratio of minimum to maximum transmission is 0.8393.
The \l/2 correction factor is Not present.
;
_exptl_crystal_colour 'dark brown'
_exptl_crystal_colour_modifier dark
_exptl_crystal_colour_primary brown
_exptl_crystal_density_diffrn 1.561
_exptl_crystal_description hexagonal
_exptl_crystal_F_000 3408
_exptl_crystal_preparation 'iodoethane was added to HSnNi3(dppm)3H'
_exptl_crystal_recrystallization_method 'd-benzene/c5 layering'
_exptl_crystal_size_max 0.35
_exptl_crystal_size_mid 0.3
_exptl_crystal_size_min 0.25
_refine_diff_density_max 1.228
_refine_diff_density_min -0.614
_refine_diff_density_rms 0.084
_refine_ls_extinction_method none
_refine_ls_goodness_of_fit_ref 1.052
_refine_ls_hydrogen_treatment constr
_refine_ls_matrix_type full
_refine_ls_number_parameters 855
_refine_ls_number_reflns 14079
_refine_ls_number_restraints 0
_refine_ls_restrained_S_all 1.052
_refine_ls_R_factor_all 0.0404
_refine_ls_R_factor_gt 0.0274
_refine_ls_shift/su_max 0.002
_refine_ls_shift/su_mean 0.000
_refine_ls_structure_factor_coef Fsqd
_refine_ls_weighting_details 'w=1/[\s^2^(Fo^2^)+(0.0123P)^2^+11.1866P] where P=(Fo^2^+2Fc^2^)/3'
_refine_ls_weighting_scheme calc
_refine_ls_wR_factor_gt 0.0525
_refine_ls_wR_factor_ref 0.0577
_reflns_Friedel_coverage 0.000
_reflns_number_gt 11715
_reflns_number_total 14079
_reflns_threshold_expression 'I > 2\s(I)'
_cod_data_source_file d2sc04042e2.cif
_cod_data_source_block 250_a
_cod_database_code 1567598
_shelx_shelxl_version_number 2018/3
_shelx_space_group_comment
;
The symmetry employed for this shelxl refinement is uniquely defined
by the following loop, which should always be used as a source of
symmetry information in preference to the above space-group names.
They are only intended as comments.
;
_shelx_estimated_absorpt_t_max 0.671
_shelx_estimated_absorpt_t_min 0.582
_olex2_refinement_description
;
1. Fixed Uiso
 At 1.2 times of:
  All C(H) groups, All C(H,H) groups
 At 1.5 times of:
  All C(H,H,H) groups
2. Uiso/Uaniso restraints and constraints
Uanis(I1) = Uanis(Sn1A)
Uanis(Sn1) = Uanis(I1A)
3. Others
 Sof(I1A)=Sof(Sn1A)=1-FVAR(1)
 Sof(I1)=Sof(Sn1)=FVAR(1)
4.a Secondary CH2 refined with riding coordinates:
 C1(H1A,H1B), C15(H15A,H15B), C40(H40A,H40B), C65(H65A,H65B)
4.b Aromatic/amide H refined with riding coordinates:
 C1S(H1S), C2S(H2S), C3S(H3S), C4(H4), C4S(H4S), C5(H5), C5S(H5S), C6(H6),
 C6S(H6S), C7(H7), C8(H8), C10(H10), C11(H11), C12(H12), C13(H13), C14(H14),
 C17(H17), C18(H18), C19(H19), C20(H20), C21(H21), C23(H23), C24(H24), C25(H25),
  C26(H26), C27(H27), C29(H29), C30(H30), C31(H31), C32(H32), C33(H33),
 C35(H35), C36(H36), C37(H37), C38(H38), C39(H39), C42(H42), C43(H43), C44(H44),
  C45(H45), C46(H46), C48(H48), C49(H49), C50(H50), C51(H51), C52(H52),
 C54(H54), C55(H55), C56(H56), C57(H57), C58(H58), C60(H60), C61(H61), C62(H62),
  C63(H63), C64(H64), C67(H67), C68(H68), C69(H69), C70(H70), C71(H71),
 C73(H73), C74(H74), C75(H75), C76(H76), C77(H77)
4.c Idealised Me refined as rotating group:
 C2(H2A,H2B,H2C)
;
_olex2_exptl_crystal_mounting_method 'paratone loop'
_olex2_submission_special_instructions 'No special instructions were received'

loop_
_space_group_symop_operation_xyz
'x, y, z'
'-x, y+1/2, -z+1/2'
'-x, -y, -z'
'x, -y-1/2, z-1/2'

loop_
_atom_site_label
_atom_site_type_symbol
_atom_site_fract_x
_atom_site_fract_y
_atom_site_fract_z
_atom_site_U_iso_or_equiv
_atom_site_adp_type
_atom_site_occupancy
_atom_site_site_symmetry_order
_atom_site_calc_flag
_atom_site_refinement_flags_posn
_atom_site_refinement_flags_adp
_atom_site_refinement_flags_occupancy
_atom_site_disorder_assembly
_atom_site_disorder_group
I1 I 0.74776(2) 0.35944(2) 0.12579(2) 0.01639(5) Uani 0.9770(6) 1 d . . P A 1
I1A I 0.8244(5) 0.3695(4) 0.3625(6) 0.01716(6) Uani 0.0230(6) 1 d . . P A 2
Sn1 Sn 0.80876(2) 0.37280(2) 0.32401(2) 0.01716(6) Uani 0.9770(6) 1 d . . P A 1
Sn1A Sn 0.7609(8) 0.3601(5) 0.1500(6) 0.01639(5) Uani 0.0230(6) 1 d . . P A 2
Ni1 Ni 0.87962(2) 0.35595(2) 0.23134(2) 0.01468(7) Uani 1 1 d . . . . .
Ni2 Ni 0.73087(2) 0.30505(2) 0.23747(2) 0.01470(7) Uani 1 1 d . . . . .
Ni3 Ni 0.73115(2) 0.42954(2) 0.22506(2) 0.01708(8) Uani 1 1 d . . . . .
P1 P 0.94758(4) 0.27231(3) 0.23946(3) 0.01496(14) Uani 1 1 d . . . . .
P2 P 0.77603(4) 0.21448(3) 0.23364(3) 0.01401(14) Uani 1 1 d . . . . .
P3 P 0.60495(4) 0.30664(3) 0.25748(3) 0.01515(14) Uani 1 1 d . . . . .
P4 P 0.60972(4) 0.44157(3) 0.25101(3) 0.01621(14) Uani 1 1 d . . . . .
P5 P 0.80766(4) 0.50801(3) 0.22161(3) 0.01534(14) Uani 1 1 d . . . . .
P6 P 0.96094(4) 0.42992(3) 0.21950(3) 0.01452(14) Uani 1 1 d . . . . .
C1S C 0.44688(18) 0.36586(13) 0.40945(14) 0.0241(6) Uani 1 1 d . . . . .
H1S H 0.506531 0.359219 0.425079 0.029 Uiso 1 1 calc R U . . .
C1 C 0.8317(2) 0.38905(14) 0.43320(14) 0.0293(7) Uani 1 1 d . . . A 1
H1A H 0.877001 0.419386 0.445785 0.035 Uiso 1 1 calc R U . A 1
H1B H 0.778910 0.405664 0.443065 0.035 Uiso 1 1 calc R U . A 1
C2S C 0.41535(19) 0.42310(13) 0.40347(15) 0.0270(7) Uani 1 1 d . . . . .
H2S H 0.453302 0.455772 0.414066 0.032 Uiso 1 1 calc R U . . .
C2 C 0.8579(2) 0.33497(15) 0.47778(15) 0.0344(8) Uani 1 1 d . . . A 1
H2A H 0.909183 0.317343 0.467688 0.052 Uiso 1 1 calc R U . A 1
H2B H 0.811360 0.305911 0.468786 0.052 Uiso 1 1 calc R U . A 1
H2C H 0.869985 0.346758 0.525624 0.052 Uiso 1 1 calc R U . A 1
C3 C 1.01172(16) 0.24689(11) 0.32155(13) 0.0160(5) Uani 1 1 d . . . . .
C3S C 0.3284(2) 0.43249(14) 0.38202(15) 0.0301(7) Uani 1 1 d . . . . .
H3S H 0.306647 0.471750 0.377492 0.036 Uiso 1 1 calc R U . . .
C4 C 1.02517(18) 0.18736(12) 0.33869(14) 0.0206(6) Uani 1 1 d . . . . .
H4 H 0.991528 0.157905 0.311366 0.025 Uiso 1 1 calc R U . . .
C4S C 0.2731(2) 0.38509(15) 0.36712(17) 0.0370(8) Uani 1 1 d . . . . .
H4S H 0.213192 0.391595 0.353705 0.044 Uiso 1 1 calc R U . . .
C5 C 1.08737(18) 0.17072(13) 0.39542(14) 0.0241(6) Uani 1 1 d . . . . .
H5 H 1.096119 0.129973 0.406534 0.029 Uiso 1 1 calc R U . . .
C5S C 0.3052(2) 0.32823(15) 0.37183(18) 0.0385(8) Uani 1 1 d . . . . .
H5S H 0.267375 0.295554 0.360563 0.046 Uiso 1 1 calc R U . . .
C6 C 1.13649(18) 0.21293(13) 0.43571(14) 0.0244(6) Uani 1 1 d . . . . .
H6 H 1.180401 0.201321 0.473508 0.029 Uiso 1 1 calc R U . . .
C6S C 0.39219(19) 0.31856(13) 0.39286(15) 0.0283(7) Uani 1 1 d . . . . .
H6S H 0.414129 0.279350 0.395835 0.034 Uiso 1 1 calc R U . . .
C7 C 1.12147(19) 0.27237(13) 0.42078(14) 0.0261(7) Uani 1 1 d . . . . .
H7 H 1.153663 0.301757 0.449258 0.031 Uiso 1 1 calc R U . . .
C8 C 1.05916(18) 0.28890(12) 0.36400(14) 0.0216(6) Uani 1 1 d . . . . .
H8 H 1.048938 0.329745 0.354142 0.026 Uiso 1 1 calc R U . . .
C9 C 1.02715(16) 0.26290(11) 0.18805(13) 0.0163(5) Uani 1 1 d . . . . .
C10 C 1.00033(17) 0.27568(11) 0.11895(13) 0.0173(6) Uani 1 1 d . . . . .
H10 H 0.944104 0.290145 0.101296 0.021 Uiso 1 1 calc R U . . .
C11 C 1.05472(17) 0.26755(12) 0.07577(14) 0.0201(6) Uani 1 1 d . . . . .
H11 H 1.035460 0.275591 0.028658 0.024 Uiso 1 1 calc R U . . .
C12 C 1.13751(18) 0.24758(12) 0.10171(14) 0.0207(6) Uani 1 1 d . . . . .
H12 H 1.174793 0.241474 0.072230 0.025 Uiso 1 1 calc R U . . .
C13 C 1.16565(17) 0.23658(12) 0.17034(14) 0.0200(6) Uani 1 1 d . . . . .
H13 H 1.222869 0.224091 0.188105 0.024 Uiso 1 1 calc R U . . .
C14 C 1.11075(17) 0.24368(11) 0.21365(13) 0.0178(6) Uani 1 1 d . . . . .
H14 H 1.130272 0.235427 0.260694 0.021 Uiso 1 1 calc R U . . .
C15 C 0.87689(16) 0.20985(11) 0.20578(13) 0.0156(5) Uani 1 1 d . . . . .
H15A H 0.906056 0.172119 0.221735 0.019 Uiso 1 1 calc R U . . .
H15B H 0.864506 0.210241 0.155567 0.019 Uiso 1 1 calc R U . . .
C16 C 0.80117(16) 0.17091(12) 0.31237(13) 0.0172(6) Uani 1 1 d . . . . .
C17 C 0.82455(19) 0.11135(12) 0.31309(15) 0.0246(6) Uani 1 1 d . . . . .
H17 H 0.826129 0.092286 0.271595 0.030 Uiso 1 1 calc R U . . .
C18 C 0.84543(19) 0.07956(13) 0.37292(15) 0.0282(7) Uani 1 1 d . . . . .
H18 H 0.861635 0.039141 0.372488 0.034 Uiso 1 1 calc R U . . .
C19 C 0.8426(2) 0.10687(15) 0.43348(16) 0.0333(8) Uani 1 1 d . . . . .
H19 H 0.856597 0.085137 0.474734 0.040 Uiso 1 1 calc R U . . .
C20 C 0.8196(2) 0.16554(15) 0.43396(15) 0.0367(8) Uani 1 1 d . . . . .
H20 H 0.817529 0.184270 0.475541 0.044 Uiso 1 1 calc R U . . .
C21 C 0.79917(19) 0.19760(13) 0.37323(14) 0.0253(6) Uani 1 1 d . . . . .
H21 H 0.783783 0.238167 0.373922 0.030 Uiso 1 1 calc R U . . .
C22 C 0.70949(16) 0.16267(11) 0.17368(13) 0.0152(5) Uani 1 1 d . . . . .
C23 C 0.70813(17) 0.16622(12) 0.10470(13) 0.0186(6) Uani 1 1 d . . . . .
H23 H 0.744652 0.193541 0.089638 0.022 Uiso 1 1 calc R U . . .
C24 C 0.65413(18) 0.13039(12) 0.05766(14) 0.0225(6) Uani 1 1 d . . . . .
H24 H 0.654665 0.132911 0.010949 0.027 Uiso 1 1 calc R U . . .
C25 C 0.59969(18) 0.09111(12) 0.07869(14) 0.0238(6) Uani 1 1 d . . . . .
H25 H 0.562585 0.066740 0.046551 0.029 Uiso 1 1 calc R U . . .
C26 C 0.59956(18) 0.08750(12) 0.14687(15) 0.0235(6) Uani 1 1 d . . . . .
H26 H 0.562053 0.060670 0.161498 0.028 Uiso 1 1 calc R U . . .
C27 C 0.65401(17) 0.12293(11) 0.19403(14) 0.0188(6) Uani 1 1 d . . . . .
H27 H 0.653424 0.120027 0.240706 0.023 Uiso 1 1 calc R U . . .
C28 C 0.58582(16) 0.25500(11) 0.32286(13) 0.0169(6) Uani 1 1 d . . . . .
C29 C 0.54625(18) 0.20025(12) 0.30591(14) 0.0224(6) Uani 1 1 d . . . . .
H29 H 0.522663 0.190847 0.259629 0.027 Uiso 1 1 calc R U . . .
C30 C 0.5411(2) 0.15954(13) 0.35588(16) 0.0294(7) Uani 1 1 d . . . . .
H30 H 0.514970 0.122189 0.343393 0.035 Uiso 1 1 calc R U . . .
C31 C 0.57342(19) 0.17250(13) 0.42378(15) 0.0282(7) Uani 1 1 d . . . . .
H31 H 0.568696 0.144619 0.457829 0.034 Uiso 1 1 calc R U . . .
C32 C 0.61278(19) 0.22667(13) 0.44147(15) 0.0255(6) Uani 1 1 d . . . . .
H32 H 0.635092 0.236142 0.487903 0.031 Uiso 1 1 calc R U . . .
C33 C 0.61960(18) 0.26693(12) 0.39159(14) 0.0213(6) Uani 1 1 d . . . . .
H33 H 0.647901 0.303532 0.404317 0.026 Uiso 1 1 calc R U . . .
C34 C 0.51534(17) 0.28971(11) 0.18538(13) 0.0174(6) Uani 1 1 d . . . . .
C35 C 0.53335(18) 0.26436(12) 0.12775(14) 0.0221(6) Uani 1 1 d . . . . .
H35 H 0.591091 0.257620 0.126041 0.027 Uiso 1 1 calc R U . . .
C36 C 0.46789(19) 0.24871(13) 0.07251(15) 0.0273(7) Uani 1 1 d . . . . .
H36 H 0.481008 0.230540 0.033875 0.033 Uiso 1 1 calc R U . . .
C37 C 0.38406(18) 0.25960(13) 0.07392(15) 0.0256(7) Uani 1 1 d . . . . .
H37 H 0.339350 0.249394 0.036049 0.031 Uiso 1 1 calc R U . . .
C38 C 0.36513(19) 0.28542(13) 0.13062(16) 0.0291(7) Uani 1 1 d . . . . .
H38 H 0.307360 0.293320 0.131338 0.035 Uiso 1 1 calc R U . . .
C39 C 0.43003(18) 0.29985(13) 0.18642(15) 0.0257(6) Uani 1 1 d . . . . .
H39 H 0.416370 0.316708 0.225539 0.031 Uiso 1 1 calc R U . . .
C40 C 0.57150(17) 0.37669(11) 0.29005(14) 0.0177(6) Uani 1 1 d . . . . .
H40A H 0.508338 0.377895 0.280843 0.021 Uiso 1 1 calc R U . . .
H40B H 0.594023 0.378333 0.339838 0.021 Uiso 1 1 calc R U . . .
C41 C 0.60872(17) 0.49911(11) 0.31550(14) 0.0175(6) Uani 1 1 d . . . . .
C42 C 0.62110(18) 0.48806(12) 0.38475(14) 0.0222(6) Uani 1 1 d . . . . .
H42 H 0.623452 0.448268 0.400284 0.027 Uiso 1 1 calc R U . . .
C43 C 0.63010(18) 0.53386(13) 0.43160(15) 0.0264(7) Uani 1 1 d . . . . .
H43 H 0.638677 0.525159 0.478588 0.032 Uiso 1 1 calc R U . . .
C44 C 0.62662(19) 0.59181(13) 0.41017(16) 0.0288(7) Uani 1 1 d . . . . .
H44 H 0.632531 0.623131 0.442239 0.035 Uiso 1 1 calc R U . . .
C45 C 0.61443(18) 0.60433(13) 0.34149(16) 0.0270(7) Uani 1 1 d . . . . .
H45 H 0.611998 0.644282 0.326481 0.032 Uiso 1 1 calc R U . . .
C46 C 0.60581(17) 0.55854(12) 0.29478(15) 0.0226(6) Uani 1 1 d . . . . .
H46 H 0.597784 0.567554 0.247914 0.027 Uiso 1 1 calc R U . . .
C47 C 0.51327(18) 0.46523(11) 0.18786(14) 0.0196(6) Uani 1 1 d . . . . .
C48 C 0.43496(19) 0.47332(13) 0.20573(15) 0.0262(7) Uani 1 1 d . . . . .
H48 H 0.430079 0.463680 0.250321 0.031 Uiso 1 1 calc R U . . .
C49 C 0.3649(2) 0.49509(14) 0.15938(17) 0.0333(7) Uani 1 1 d . . . . .
H49 H 0.312121 0.499969 0.172140 0.040 Uiso 1 1 calc R U . . .
C50 C 0.3710(2) 0.50986(15) 0.09449(17) 0.0378(8) Uani 1 1 d . . . . .
H50 H 0.322843 0.525246 0.062769 0.045 Uiso 1 1 calc R U . . .
C51 C 0.4472(2) 0.50212(16) 0.07627(16) 0.0420(9) Uani 1 1 d . . . . .
H51 H 0.451596 0.512113 0.031650 0.050 Uiso 1 1 calc R U . . .
C52 C 0.5182(2) 0.47976(14) 0.12245(15) 0.0305(7) Uani 1 1 d . . . . .
H52 H 0.570501 0.474429 0.109008 0.037 Uiso 1 1 calc R U . . .
C53 C 0.85612(17) 0.54658(11) 0.30088(13) 0.0170(6) Uani 1 1 d . . . . .
C54 C 0.82207(17) 0.53695(12) 0.35695(13) 0.0190(6) Uani 1 1 d . . . . .
H54 H 0.775887 0.510025 0.353447 0.023 Uiso 1 1 calc R U . . .
C55 C 0.85413(18) 0.56585(12) 0.41799(14) 0.0216(6) Uani 1 1 d . . . . .
H55 H 0.829059 0.559356 0.455450 0.026 Uiso 1 1 calc R U . . .
C56 C 0.92271(18) 0.60415(12) 0.42427(14) 0.0232(6) Uani 1 1 d . . . . .
H56 H 0.945677 0.623401 0.466255 0.028 Uiso 1 1 calc R U . . .
C57 C 0.95765(18) 0.61423(12) 0.36877(14) 0.0214(6) Uani 1 1 d . . . . .
H57 H 1.004957 0.640264 0.372901 0.026 Uiso 1 1 calc R U . . .
C58 C 0.92390(17) 0.58650(11) 0.30733(14) 0.0192(6) Uani 1 1 d . . . . .
H58 H 0.947068 0.594714 0.269246 0.023 Uiso 1 1 calc R U . . .
C59 C 0.75378(16) 0.56861(11) 0.16815(13) 0.0176(6) Uani 1 1 d . . . . .
C60 C 0.73475(18) 0.62225(12) 0.19530(14) 0.0213(6) Uani 1 1 d . . . . .
H60 H 0.755781 0.629966 0.242327 0.026 Uiso 1 1 calc R U . . .
C61 C 0.68536(19) 0.66449(13) 0.15427(15) 0.0272(7) Uani 1 1 d . . . . .
H61 H 0.671462 0.700374 0.173686 0.033 Uiso 1 1 calc R U . . .
C62 C 0.65621(19) 0.65481(13) 0.08541(15) 0.0275(7) Uani 1 1 d . . . . .
H62 H 0.623212 0.684202 0.057499 0.033 Uiso 1 1 calc R U . . .
C63 C 0.67523(19) 0.60227(13) 0.05734(15) 0.0274(7) Uani 1 1 d . . . . .
H63 H 0.655877 0.595608 0.009940 0.033 Uiso 1 1 calc R U . . .
C64 C 0.72264(18) 0.55920(12) 0.09845(14) 0.0231(6) Uani 1 1 d . . . . .
H64 H 0.734163 0.522730 0.078971 0.028 Uiso 1 1 calc R U . . .
C65 C 0.89865(16) 0.49541(11) 0.18240(13) 0.0157(5) Uani 1 1 d . . . . .
H65A H 0.936112 0.530731 0.189358 0.019 Uiso 1 1 calc R U . . .
H65B H 0.877223 0.489513 0.132930 0.019 Uiso 1 1 calc R U . . .
C66 C 1.03355(17) 0.46331(11) 0.29424(13) 0.0164(5) Uani 1 1 d . . . . .
C67 C 1.02018(17) 0.45314(11) 0.35840(13) 0.0185(6) Uani 1 1 d . . . . .
H67 H 0.977224 0.425902 0.363719 0.022 Uiso 1 1 calc R U . . .
C68 C 1.06824(18) 0.48194(12) 0.41507(14) 0.0216(6) Uani 1 1 d . . . . .
H68 H 1.056819 0.475331 0.458422 0.026 Uiso 1 1 calc R U . . .
C69 C 1.13306(18) 0.52042(12) 0.40832(14) 0.0216(6) Uani 1 1 d . . . . .
H69 H 1.166941 0.539616 0.447083 0.026 Uiso 1 1 calc R U . . .
C70 C 1.14788(18) 0.53056(12) 0.34485(14) 0.0209(6) Uani 1 1 d . . . . .
H70 H 1.192287 0.556732 0.339972 0.025 Uiso 1 1 calc R U . . .
C71 C 1.09835(17) 0.50280(11) 0.28826(13) 0.0182(6) Uani 1 1 d . . . . .
H71 H 1.108532 0.510687 0.244756 0.022 Uiso 1 1 calc R U . . .
C72 C 1.03350(17) 0.42271(11) 0.16168(13) 0.0173(6) Uani 1 1 d . . . . .
C73 C 1.11646(17) 0.40077(12) 0.18575(14) 0.0213(6) Uani 1 1 d . . . . .
H73 H 1.134758 0.389045 0.231894 0.026 Uiso 1 1 calc R U . . .
C74 C 1.17216(19) 0.39594(13) 0.14319(16) 0.0268(7) Uani 1 1 d . . . . .
H74 H 1.228703 0.381996 0.160692 0.032 Uiso 1 1 calc R U . . .
C75 C 1.1461(2) 0.41126(12) 0.07543(16) 0.0274(7) Uani 1 1 d . . . . .
H75 H 1.184660 0.408242 0.046465 0.033 Uiso 1 1 calc R U . . .
C76 C 1.0641(2) 0.43087(13) 0.05040(15) 0.0276(7) Uani 1 1 d . . . . .
H76 H 1.045362 0.440488 0.003645 0.033 Uiso 1 1 calc R U . . .
C77 C 1.00830(18) 0.43673(12) 0.09317(14) 0.0222(6) Uani 1 1 d . . . . .
H77 H 0.951831 0.450586 0.075136 0.027 Uiso 1 1 calc R U . . .

loop_
_atom_site_aniso_label
_atom_site_aniso_U_11
_atom_site_aniso_U_22
_atom_site_aniso_U_33
_atom_site_aniso_U_23
_atom_site_aniso_U_13
_atom_site_aniso_U_12
I1 0.01803(11) 0.01687(9) 0.01386(11) -0.00107(10) 0.00286(9) -0.00028(7)
I1A 0.01636(11) 0.01882(10) 0.01662(15) -0.00296(8) 0.00448(8) -0.00021(7)
Sn1 0.01636(11) 0.01882(10) 0.01662(15) -0.00296(8) 0.00448(8) -0.00021(7)
Sn1A 0.01803(11) 0.01687(9) 0.01386(11) -0.00107(10) 0.00286(9) -0.00028(7)
Ni1 0.01508(18) 0.01166(16) 0.01779(17) -0.00052(13) 0.00485(13) -0.00159(13)
Ni2 0.01333(18) 0.01320(16) 0.01840(17) -0.00014(13) 0.00536(13) 0.00147(13)
Ni3 0.01803(19) 0.01473(17) 0.02038(18) -0.00257(14) 0.00832(14) -0.00246(14)
P1 0.0141(4) 0.0130(3) 0.0184(3) 0.0001(3) 0.0050(3) -0.0008(3)
P2 0.0134(3) 0.0118(3) 0.0175(3) 0.0002(3) 0.0049(3) 0.0004(3)
P3 0.0145(4) 0.0120(3) 0.0203(3) -0.0008(3) 0.0066(3) 0.0002(3)
P4 0.0173(4) 0.0124(3) 0.0206(3) -0.0017(3) 0.0080(3) -0.0003(3)
P5 0.0156(4) 0.0125(3) 0.0182(3) -0.0001(3) 0.0046(3) -0.0001(3)
P6 0.0144(4) 0.0125(3) 0.0170(3) -0.0005(3) 0.0042(3) -0.0015(3)
C1S 0.0185(15) 0.0315(16) 0.0223(14) -0.0021(13) 0.0046(11) 0.0000(12)
C1 0.0303(18) 0.0364(18) 0.0216(15) -0.0058(13) 0.0064(13) -0.0040(14)
C2S 0.0259(17) 0.0246(15) 0.0330(17) -0.0045(13) 0.0120(13) -0.0036(12)
C2 0.038(2) 0.0422(19) 0.0205(15) -0.0040(14) 0.0018(13) -0.0041(15)
C3 0.0123(14) 0.0192(13) 0.0181(13) -0.0005(11) 0.0065(10) 0.0023(10)
C3S 0.0287(18) 0.0290(17) 0.0322(17) 0.0010(14) 0.0064(13) 0.0083(13)
C4 0.0218(16) 0.0202(14) 0.0209(14) -0.0019(11) 0.0068(11) 0.0000(11)
C4S 0.0205(18) 0.043(2) 0.043(2) -0.0066(16) -0.0027(14) 0.0022(14)
C5 0.0271(17) 0.0230(15) 0.0241(15) 0.0048(12) 0.0099(12) 0.0078(12)
C5S 0.0285(19) 0.0321(18) 0.053(2) -0.0096(16) 0.0051(16) -0.0083(14)
C6 0.0219(16) 0.0338(17) 0.0170(14) 0.0023(12) 0.0035(11) 0.0070(13)
C6S 0.0272(18) 0.0234(15) 0.0347(17) -0.0004(13) 0.0084(13) 0.0008(13)
C7 0.0266(17) 0.0306(16) 0.0202(14) -0.0028(13) 0.0040(12) -0.0026(13)
C8 0.0238(16) 0.0180(14) 0.0240(15) -0.0006(12) 0.0078(12) -0.0018(11)
C9 0.0154(14) 0.0114(12) 0.0224(14) -0.0020(11) 0.0047(11) -0.0031(10)
C10 0.0144(14) 0.0149(13) 0.0223(14) 0.0005(11) 0.0035(11) -0.0003(10)
C11 0.0203(15) 0.0200(14) 0.0204(14) 0.0006(11) 0.0055(11) -0.0043(11)
C12 0.0212(16) 0.0183(14) 0.0259(15) -0.0002(12) 0.0119(12) -0.0032(11)
C13 0.0136(14) 0.0194(14) 0.0269(15) 0.0026(12) 0.0043(11) 0.0015(11)
C14 0.0165(15) 0.0185(14) 0.0182(13) 0.0025(11) 0.0039(11) -0.0015(11)
C15 0.0164(14) 0.0124(12) 0.0185(13) -0.0020(11) 0.0050(10) 0.0003(10)
C16 0.0124(14) 0.0184(13) 0.0211(14) 0.0023(11) 0.0046(11) 0.0010(10)
C17 0.0282(17) 0.0196(14) 0.0261(15) 0.0010(12) 0.0065(12) 0.0031(12)
C18 0.0277(17) 0.0205(15) 0.0345(17) 0.0068(13) 0.0034(13) 0.0034(12)
C19 0.0325(19) 0.0393(19) 0.0263(16) 0.0156(14) 0.0031(13) 0.0046(14)
C20 0.047(2) 0.046(2) 0.0169(15) 0.0034(14) 0.0081(14) 0.0121(16)
C21 0.0265(17) 0.0253(15) 0.0233(15) -0.0006(12) 0.0042(12) 0.0073(12)
C22 0.0136(14) 0.0109(12) 0.0210(14) 0.0003(11) 0.0041(10) 0.0031(10)
C23 0.0144(14) 0.0170(13) 0.0243(14) 0.0031(11) 0.0045(11) 0.0007(11)
C24 0.0230(16) 0.0252(15) 0.0180(14) 0.0012(12) 0.0021(11) 0.0003(12)
C25 0.0235(16) 0.0185(14) 0.0264(15) -0.0054(12) 0.0000(12) -0.0046(12)
C26 0.0194(15) 0.0192(14) 0.0327(16) 0.0017(12) 0.0075(12) -0.0044(11)
C27 0.0180(15) 0.0167(13) 0.0223(14) 0.0017(11) 0.0061(11) -0.0009(11)
C28 0.0120(14) 0.0167(13) 0.0226(14) 0.0007(11) 0.0056(11) 0.0036(10)
C29 0.0235(16) 0.0203(14) 0.0234(15) 0.0001(12) 0.0056(12) -0.0022(12)
C30 0.0308(18) 0.0192(15) 0.0391(18) 0.0036(13) 0.0101(14) -0.0064(13)
C31 0.0278(17) 0.0283(16) 0.0299(16) 0.0107(13) 0.0095(13) 0.0006(13)
C32 0.0266(17) 0.0282(16) 0.0225(15) 0.0005(13) 0.0073(12) 0.0030(13)
C33 0.0229(16) 0.0166(14) 0.0252(15) -0.0015(12) 0.0072(12) -0.0002(11)
C34 0.0159(15) 0.0128(13) 0.0234(14) 0.0034(11) 0.0046(11) 0.0002(10)
C35 0.0171(15) 0.0235(15) 0.0257(15) 0.0013(12) 0.0050(11) 0.0030(11)
C36 0.0272(17) 0.0315(17) 0.0226(15) -0.0009(13) 0.0043(12) -0.0009(13)
C37 0.0202(16) 0.0274(16) 0.0263(15) 0.0055(13) -0.0006(12) -0.0051(12)
C38 0.0153(16) 0.0316(17) 0.0396(18) 0.0028(14) 0.0045(13) -0.0023(12)
C39 0.0218(16) 0.0258(15) 0.0316(16) -0.0048(13) 0.0105(13) -0.0021(12)
C40 0.0184(15) 0.0134(13) 0.0241(14) -0.0010(11) 0.0102(11) -0.0003(10)
C41 0.0139(14) 0.0153(13) 0.0250(14) -0.0033(11) 0.0080(11) 0.0013(10)
C42 0.0210(16) 0.0214(14) 0.0268(15) -0.0028(12) 0.0107(12) -0.0012(12)
C43 0.0234(17) 0.0320(17) 0.0263(16) -0.0097(13) 0.0104(12) -0.0034(13)
C44 0.0226(17) 0.0259(16) 0.0396(18) -0.0154(14) 0.0109(13) -0.0020(12)
C45 0.0222(16) 0.0158(14) 0.0422(18) -0.0064(13) 0.0061(13) 0.0001(12)
C46 0.0187(16) 0.0179(14) 0.0312(16) -0.0010(12) 0.0055(12) 0.0012(11)
C47 0.0233(16) 0.0123(13) 0.0232(14) -0.0034(11) 0.0052(11) -0.0008(11)
C48 0.0258(17) 0.0232(15) 0.0307(16) -0.0015(13) 0.0091(13) 0.0026(12)
C49 0.0235(18) 0.0290(17) 0.046(2) -0.0048(15) 0.0048(14) 0.0062(13)
C50 0.033(2) 0.0360(19) 0.0366(19) -0.0072(15) -0.0072(15) 0.0079(15)
C51 0.048(2) 0.053(2) 0.0220(16) -0.0010(16) 0.0012(15) 0.0104(18)
C52 0.0306(18) 0.0356(18) 0.0255(16) -0.0030(14) 0.0071(13) 0.0051(14)
C53 0.0181(15) 0.0114(12) 0.0210(13) 0.0000(11) 0.0038(11) 0.0027(10)
C54 0.0179(15) 0.0165(13) 0.0219(14) 0.0010(11) 0.0034(11) 0.0003(11)
C55 0.0210(16) 0.0240(15) 0.0193(14) 0.0027(12) 0.0032(11) 0.0030(12)
C56 0.0271(17) 0.0188(14) 0.0209(14) -0.0022(12) 0.0003(12) 0.0034(12)
C57 0.0198(15) 0.0142(13) 0.0280(15) 0.0008(12) 0.0013(12) -0.0020(11)
C58 0.0211(15) 0.0150(13) 0.0223(14) 0.0025(11) 0.0068(11) 0.0001(11)
C59 0.0126(14) 0.0170(13) 0.0246(14) 0.0029(11) 0.0072(11) -0.0015(10)
C60 0.0226(16) 0.0189(14) 0.0228(14) 0.0007(12) 0.0060(12) -0.0002(11)
C61 0.0304(18) 0.0183(14) 0.0343(17) 0.0018(13) 0.0103(13) 0.0048(12)
C62 0.0273(17) 0.0223(15) 0.0328(17) 0.0097(13) 0.0064(13) 0.0058(12)
C63 0.0264(17) 0.0314(17) 0.0236(15) 0.0043(13) 0.0039(12) -0.0003(13)
C64 0.0227(16) 0.0197(14) 0.0260(15) -0.0001(12) 0.0037(12) 0.0006(12)
C65 0.0162(14) 0.0131(12) 0.0185(13) 0.0011(11) 0.0057(10) -0.0015(10)
C66 0.0172(15) 0.0125(12) 0.0190(13) -0.0009(11) 0.0035(11) 0.0006(10)
C67 0.0180(15) 0.0150(13) 0.0217(14) 0.0023(11) 0.0030(11) -0.0005(11)
C68 0.0235(16) 0.0231(15) 0.0175(14) 0.0031(12) 0.0036(11) 0.0033(12)
C69 0.0209(16) 0.0194(14) 0.0215(14) -0.0047(12) -0.0009(11) 0.0020(11)
C70 0.0205(15) 0.0162(13) 0.0253(15) -0.0016(12) 0.0039(12) -0.0044(11)
C71 0.0190(15) 0.0181(13) 0.0189(13) -0.0012(11) 0.0070(11) -0.0032(11)
C72 0.0170(15) 0.0127(13) 0.0237(14) -0.0037(11) 0.0077(11) -0.0044(10)
C73 0.0215(16) 0.0177(14) 0.0252(15) -0.0028(12) 0.0066(12) 0.0000(11)
C74 0.0204(16) 0.0215(15) 0.0404(18) -0.0078(13) 0.0106(13) -0.0014(12)
C75 0.0311(18) 0.0195(15) 0.0384(18) -0.0090(13) 0.0219(14) -0.0060(13)
C76 0.0364(19) 0.0238(15) 0.0255(16) -0.0016(13) 0.0133(13) -0.0004(13)
C77 0.0196(15) 0.0249(15) 0.0234(15) -0.0028(12) 0.0076(11) 0.0019(12)

loop_
_atom_type_symbol
_atom_type_description
_atom_type_scat_dispersion_real
_atom_type_scat_dispersion_imag
_atom_type_scat_source
C C 0.0033 0.0016 'International Tables Vol C Tables 4.2.6.8 and 6.1.1.4'
H H 0.0000 0.0000 'International Tables Vol C Tables 4.2.6.8 and 6.1.1.4'
I I -0.4742 1.8119 'International Tables Vol C Tables 4.2.6.8 and 6.1.1.4'
Ni Ni 0.3393 1.1124 'International Tables Vol C Tables 4.2.6.8 and 6.1.1.4'
P P 0.1023 0.0942 'International Tables Vol C Tables 4.2.6.8 and 6.1.1.4'
Sn Sn -0.6537 1.4246 'International Tables Vol C Tables 4.2.6.8 and 6.1.1.4'

loop_
_geom_angle_atom_site_label_1
_geom_angle_atom_site_label_2
_geom_angle_atom_site_label_3
_geom_angle
_geom_angle_site_symmetry_1
_geom_angle_site_symmetry_3
_geom_angle_publ_flag
Ni1 I1 Ni2 61.064(12) . . ?
Ni3 I1 Ni1 66.596(12) . . ?
Ni3 I1 Ni2 64.840(12) . . ?
Ni2 I1A Ni1 53.05(19) . . ?
Ni1 Sn1 Ni3 72.191(14) . . ?
Ni2 Sn1 Ni1 66.669(13) . . ?
Ni2 Sn1 Ni3 70.304(13) . . ?
C1 Sn1 Ni1 143.57(8) . . ?
C1 Sn1 Ni2 140.24(8) . . ?
C1 Sn1 Ni3 132.11(8) . . ?
Ni1 Sn1A Ni2 72.8(4) . . ?
Ni1 Sn1A Ni3 79.3(4) . . ?
Ni2 Sn1A Ni3 75.4(4) . . ?
I1 Ni1 Ni2 59.531(11) . . ?
I1 Ni1 Ni3 56.398(11) . . ?
Sn1 Ni1 I1 100.779(14) . . ?
Sn1 Ni1 Ni2 56.657(11) . . ?
Sn1 Ni1 Ni3 54.198(11) . . ?
Sn1A Ni1 I1A 105.8(3) . . ?
Sn1A Ni1 Ni2 55.1(3) . . ?
Sn1A Ni1 Ni3 51.8(3) . . ?
Ni2 Ni1 I1A 63.44(16) . . ?
Ni2 Ni1 Ni3 60.734(12) . . ?
Ni3 Ni1 I1A 64.46(18) . . ?
P1 Ni1 I1 112.54(2) . . ?
P1 Ni1 I1A 105.61(17) . . ?
P1 Ni1 Sn1 113.24(2) . . ?
P1 Ni1 Sn1A 115.2(3) . . ?
P1 Ni1 Ni2 93.60(2) . . ?
P1 Ni1 Ni3 154.34(2) . . ?
P6 Ni1 I1 106.22(2) . . ?
P6 Ni1 I1A 109.21(15) . . ?
P6 Ni1 Sn1 111.50(2) . . ?
P6 Ni1 Sn1A 108.9(3) . . ?
P6 Ni1 Ni2 154.45(2) . . ?
P6 Ni1 Ni3 93.79(2) . . ?
P6 Ni1 P1 111.86(3) . . ?
I1 Ni2 Ni1 59.404(11) . . ?
I1 Ni2 Ni3 57.206(11) . . ?
Sn1 Ni2 I1 100.695(14) . . ?
Sn1 Ni2 Ni1 56.674(11) . . ?
Sn1 Ni2 Ni3 55.160(11) . . ?
Sn1A Ni2 I1A 103.5(3) . . ?
Sn1A Ni2 Ni1 52.1(3) . . ?
Sn1A Ni2 Ni3 52.4(3) . . ?
Ni1 Ni2 I1A 63.51(16) . . ?
Ni1 Ni2 Ni3 63.217(12) . . ?
Ni3 Ni2 I1A 65.25(18) . . ?
P2 Ni2 I1 107.71(2) . . ?
P2 Ni2 I1A 112.29(17) . . ?
P2 Ni2 Sn1 119.61(2) . . ?
P2 Ni2 Sn1A 110.3(3) . . ?
P2 Ni2 Ni1 95.28(2) . . ?
P2 Ni2 Ni3 157.62(2) . . ?
P3 Ni2 I1 116.18(2) . . ?
P3 Ni2 I1A 98.16(15) . . ?
P3 Ni2 Sn1 101.67(2) . . ?
P3 Ni2 Sn1A 120.6(3) . . ?
P3 Ni2 Ni1 152.66(2) . . ?
P3 Ni2 Ni3 91.22(2) . . ?
P3 Ni2 P2 110.98(3) . . ?
I1 Ni3 Ni1 57.006(11) . . ?
I1 Ni3 Ni2 57.954(11) . . ?
Sn1 Ni3 I1 100.804(14) . . ?
Sn1 Ni3 Ni1 53.611(11) . . ?
Sn1 Ni3 Ni2 54.536(11) . . ?
Sn1A Ni3 Ni1 48.9(3) . . ?
Sn1A Ni3 Ni2 52.2(3) . . ?
Ni2 Ni3 Ni1 56.048(11) . . ?
P4 Ni3 I1 121.55(2) . . ?
P4 Ni3 Sn1 100.60(2) . . ?
P4 Ni3 Sn1A 125.7(3) . . ?
P4 Ni3 Ni1 148.12(2) . . ?
P4 Ni3 Ni2 94.79(2) . . ?
P4 Ni3 P5 117.30(3) . . ?
P5 Ni3 I1 107.99(2) . . ?
P5 Ni3 Sn1 105.51(2) . . ?
P5 Ni3 Sn1A 109.1(3) . . ?
P5 Ni3 Ni1 90.09(2) . . ?
P5 Ni3 Ni2 146.06(2) . . ?
C3 P1 Ni1 120.59(9) . . ?
C3 P1 C9 99.10(12) . . ?
C3 P1 C15 105.38(12) . . ?
C9 P1 Ni1 117.53(9) . . ?
C15 P1 Ni1 112.45(9) . . ?
C15 P1 C9 98.79(11) . . ?
C15 P2 Ni2 112.92(8) . . ?
C16 P2 Ni2 118.68(9) . . ?
C16 P2 C15 101.78(12) . . ?
C16 P2 C22 102.09(12) . . ?
C22 P2 Ni2 118.22(8) . . ?
C22 P2 C15 100.40(11) . . ?
C28 P3 Ni2 116.47(9) . . ?
C34 P3 Ni2 116.40(9) . . ?
C34 P3 C28 102.01(12) . . ?
C34 P3 C40 102.87(12) . . ?
C40 P3 Ni2 116.56(9) . . ?
C40 P3 C28 100.04(12) . . ?
C40 P4 Ni3 114.69(9) . . ?
C40 P4 C41 101.41(12) . . ?
C40 P4 C47 102.56(12) . . ?
C41 P4 Ni3 114.78(9) . . ?
C41 P4 C47 98.19(12) . . ?
C47 P4 Ni3 122.08(9) . . ?
C53 P5 Ni3 119.27(9) . . ?
C53 P5 C65 103.43(12) . . ?
C59 P5 Ni3 115.79(9) . . ?
C59 P5 C53 102.07(12) . . ?
C59 P5 C65 100.05(12) . . ?
C65 P5 Ni3 113.68(8) . . ?
C65 P6 Ni1 112.18(9) . . ?
C66 P6 Ni1 120.47(9) . . ?
C66 P6 C65 100.77(12) . . ?
C72 P6 Ni1 119.33(8) . . ?
C72 P6 C65 100.15(12) . . ?
C72 P6 C66 100.59(12) . . ?
C2S C1S H1S 119.9 . . ?
C6S C1S H1S 119.9 . . ?
C6S C1S C2S 120.2(3) . . ?
Sn1 C1 H1A 108.5 . . ?
Sn1 C1 H1B 108.5 . . ?
H1A C1 H1B 107.5 . . ?
C2 C1 Sn1 115.1(2) . . ?
C2 C1 H1A 108.5 . . ?
C2 C1 H1B 108.5 . . ?
C1S C2S H2S 120.2 . . ?
C3S C2S C1S 119.7(3) . . ?
C3S C2S H2S 120.2 . . ?
C1 C2 H2A 109.5 . . ?
C1 C2 H2B 109.5 . . ?
C1 C2 H2C 109.5 . . ?
H2A C2 H2B 109.5 . . ?
H2A C2 H2C 109.5 . . ?
H2B C2 H2C 109.5 . . ?
C4 C3 P1 123.4(2) . . ?
C8 C3 P1 117.5(2) . . ?
C8 C3 C4 118.4(2) . . ?
C2S C3S H3S 119.9 . . ?
C4S C3S C2S 120.3(3) . . ?
C4S C3S H3S 119.9 . . ?
C3 C4 H4 119.7 . . ?
C5 C4 C3 120.5(3) . . ?
C5 C4 H4 119.7 . . ?
C3S C4S H4S 120.2 . . ?
C5S C4S C3S 119.6(3) . . ?
C5S C4S H4S 120.2 . . ?
C4 C5 H5 119.8 . . ?
C6 C5 C4 120.4(3) . . ?
C6 C5 H5 119.8 . . ?
C4S C5S H5S 119.8 . . ?
C4S C5S C6S 120.3(3) . . ?
C6S C5S H5S 119.8 . . ?
C5 C6 H6 120.2 . . ?
C5 C6 C7 119.6(3) . . ?
C7 C6 H6 120.2 . . ?
C1S C6S C5S 119.8(3) . . ?
C1S C6S H6S 120.1 . . ?
C5S C6S H6S 120.1 . . ?
C6 C7 H7 120.1 . . ?
C6 C7 C8 119.8(3) . . ?
C8 C7 H7 120.1 . . ?
C3 C8 C7 121.2(3) . . ?
C3 C8 H8 119.4 . . ?
C7 C8 H8 119.4 . . ?
C10 C9 P1 116.7(2) . . ?
C14 C9 P1 124.3(2) . . ?
C14 C9 C10 119.0(2) . . ?
C9 C10 H10 119.6 . . ?
C11 C10 C9 120.8(2) . . ?
C11 C10 H10 119.6 . . ?
C10 C11 H11 120.2 . . ?
C10 C11 C12 119.7(3) . . ?
C12 C11 H11 120.2 . . ?
C11 C12 H12 120.0 . . ?
C13 C12 C11 120.0(3) . . ?
C13 C12 H12 120.0 . . ?
C12 C13 H13 119.8 . . ?
C12 C13 C14 120.4(3) . . ?
C14 C13 H13 119.8 . . ?
C9 C14 H14 120.0 . . ?
C13 C14 C9 120.0(2) . . ?
C13 C14 H14 120.0 . . ?
P1 C15 P2 110.83(13) . . ?
P1 C15 H15A 109.5 . . ?
P1 C15 H15B 109.5 . . ?
P2 C15 H15A 109.5 . . ?
P2 C15 H15B 109.5 . . ?
H15A C15 H15B 108.1 . . ?
C17 C16 P2 122.0(2) . . ?
C21 C16 P2 119.7(2) . . ?
C21 C16 C17 118.3(3) . . ?
C16 C17 H17 119.3 . . ?
C18 C17 C16 121.3(3) . . ?
C18 C17 H17 119.3 . . ?
C17 C18 H18 120.2 . . ?
C17 C18 C19 119.7(3) . . ?
C19 C18 H18 120.2 . . ?
C18 C19 H19 120.0 . . ?
C20 C19 C18 120.0(3) . . ?
C20 C19 H19 120.0 . . ?
C19 C20 H20 120.0 . . ?
C19 C20 C21 120.0(3) . . ?
C21 C20 H20 120.0 . . ?
C16 C21 C20 120.7(3) . . ?
C16 C21 H21 119.7 . . ?
C20 C21 H21 119.7 . . ?
C23 C22 P2 119.7(2) . . ?
C27 C22 P2 121.9(2) . . ?
C27 C22 C23 118.1(2) . . ?
C22 C23 H23 119.5 . . ?
C24 C23 C22 121.0(2) . . ?
C24 C23 H23 119.5 . . ?
C23 C24 H24 119.9 . . ?
C25 C24 C23 120.1(3) . . ?
C25 C24 H24 119.9 . . ?
C24 C25 H25 120.2 . . ?
C24 C25 C26 119.6(3) . . ?
C26 C25 H25 120.2 . . ?
C25 C26 H26 119.8 . . ?
C25 C26 C27 120.3(3) . . ?
C27 C26 H26 119.8 . . ?
C22 C27 H27 119.6 . . ?
C26 C27 C22 120.8(3) . . ?
C26 C27 H27 119.6 . . ?
C29 C28 P3 121.7(2) . . ?
C29 C28 C33 117.7(2) . . ?
C33 C28 P3 120.2(2) . . ?
C28 C29 H29 119.7 . . ?
C30 C29 C28 120.6(3) . . ?
C30 C29 H29 119.7 . . ?
C29 C30 H30 119.5 . . ?
C31 C30 C29 120.9(3) . . ?
C31 C30 H30 119.5 . . ?
C30 C31 H31 120.4 . . ?
C30 C31 C32 119.2(3) . . ?
C32 C31 H31 120.4 . . ?
C31 C32 H32 120.0 . . ?
C33 C32 C31 120.1(3) . . ?
C33 C32 H32 120.0 . . ?
C28 C33 H33 119.2 . . ?
C32 C33 C28 121.5(3) . . ?
C32 C33 H33 119.2 . . ?
C35 C34 P3 118.3(2) . . ?
C35 C34 C39 118.6(3) . . ?
C39 C34 P3 123.1(2) . . ?
C34 C35 H35 119.6 . . ?
C34 C35 C36 120.9(3) . . ?
C36 C35 H35 119.6 . . ?
C35 C36 H36 120.0 . . ?
C37 C36 C35 120.0(3) . . ?
C37 C36 H36 120.0 . . ?
C36 C37 H37 120.1 . . ?
C36 C37 C38 119.9(3) . . ?
C38 C37 H37 120.1 . . ?
C37 C38 H38 119.8 . . ?
C37 C38 C39 120.4(3) . . ?
C39 C38 H38 119.8 . . ?
C34 C39 H39 119.8 . . ?
C38 C39 C34 120.3(3) . . ?
C38 C39 H39 119.8 . . ?
P3 C40 H40A 109.2 . . ?
P3 C40 H40B 109.2 . . ?
P4 C40 P3 112.07(14) . . ?
P4 C40 H40A 109.2 . . ?
P4 C40 H40B 109.2 . . ?
H40A C40 H40B 107.9 . . ?
C42 C41 P4 124.3(2) . . ?
C42 C41 C46 117.3(2) . . ?
C46 C41 P4 117.8(2) . . ?
C41 C42 H42 119.2 . . ?
C43 C42 C41 121.5(3) . . ?
C43 C42 H42 119.2 . . ?
C42 C43 H43 119.9 . . ?
C44 C43 C42 120.2(3) . . ?
C44 C43 H43 119.9 . . ?
C43 C44 H44 120.1 . . ?
C43 C44 C45 119.7(3) . . ?
C45 C44 H44 120.1 . . ?
C44 C45 H45 120.0 . . ?
C46 C45 C44 120.0(3) . . ?
C46 C45 H45 120.0 . . ?
C41 C46 H46 119.4 . . ?
C45 C46 C41 121.2(3) . . ?
C45 C46 H46 119.4 . . ?
C48 C47 P4 121.3(2) . . ?
C52 C47 P4 120.3(2) . . ?
C52 C47 C48 118.1(3) . . ?
C47 C48 H48 119.6 . . ?
C49 C48 C47 120.8(3) . . ?
C49 C48 H48 119.6 . . ?
C48 C49 H49 119.8 . . ?
C48 C49 C50 120.4(3) . . ?
C50 C49 H49 119.8 . . ?
C49 C50 H50 120.3 . . ?
C51 C50 C49 119.4(3) . . ?
C51 C50 H50 120.3 . . ?
C50 C51 H51 119.6 . . ?
C50 C51 C52 120.7(3) . . ?
C52 C51 H51 119.6 . . ?
C47 C52 C51 120.5(3) . . ?
C47 C52 H52 119.7 . . ?
C51 C52 H52 119.7 . . ?
C54 C53 P5 118.3(2) . . ?
C54 C53 C58 118.2(2) . . ?
C58 C53 P5 123.5(2) . . ?
C53 C54 H54 119.3 . . ?
C55 C54 C53 121.3(3) . . ?
C55 C54 H54 119.3 . . ?
C54 C55 H55 120.0 . . ?
C56 C55 C54 119.9(3) . . ?
C56 C55 H55 120.0 . . ?
C55 C56 H56 120.3 . . ?
C55 C56 C57 119.5(3) . . ?
C57 C56 H56 120.3 . . ?
C56 C57 H57 119.8 . . ?
C58 C57 C56 120.4(3) . . ?
C58 C57 H57 119.8 . . ?
C53 C58 H58 119.7 . . ?
C57 C58 C53 120.6(3) . . ?
C57 C58 H58 119.7 . . ?
C60 C59 P5 122.2(2) . . ?
C60 C59 C64 118.0(2) . . ?
C64 C59 P5 119.4(2) . . ?
C59 C60 H60 119.7 . . ?
C61 C60 C59 120.6(3) . . ?
C61 C60 H60 119.7 . . ?
C60 C61 H61 119.7 . . ?
C62 C61 C60 120.6(3) . . ?
C62 C61 H61 119.7 . . ?
C61 C62 H62 120.1 . . ?
C63 C62 C61 119.7(3) . . ?
C63 C62 H62 120.1 . . ?
C62 C63 H63 120.0 . . ?
C62 C63 C64 119.9(3) . . ?
C64 C63 H63 120.0 . . ?
C59 C64 H64 119.4 . . ?
C63 C64 C59 121.1(3) . . ?
C63 C64 H64 119.4 . . ?
P5 C65 P6 111.03(13) . . ?
P5 C65 H65A 109.4 . . ?
P5 C65 H65B 109.4 . . ?
P6 C65 H65A 109.4 . . ?
P6 C65 H65B 109.4 . . ?
H65A C65 H65B 108.0 . . ?
C67 C66 P6 119.7(2) . . ?
C67 C66 C71 117.9(2) . . ?
C71 C66 P6 122.1(2) . . ?
C66 C67 H67 119.3 . . ?
C66 C67 C68 121.4(3) . . ?
C68 C67 H67 119.3 . . ?
C67 C68 H68 120.0 . . ?
C67 C68 C69 119.9(3) . . ?
C69 C68 H68 120.0 . . ?
C68 C69 H69 120.3 . . ?
C70 C69 C68 119.5(3) . . ?
C70 C69 H69 120.3 . . ?
C69 C70 H70 119.8 . . ?
C69 C70 C71 120.3(3) . . ?
C71 C70 H70 119.8 . . ?
C66 C71 H71 119.5 . . ?
C70 C71 C66 120.9(2) . . ?
C70 C71 H71 119.5 . . ?
C73 C72 P6 120.2(2) . . ?
C77 C72 P6 122.3(2) . . ?
C77 C72 C73 117.5(2) . . ?
C72 C73 H73 119.6 . . ?
C74 C73 C72 120.9(3) . . ?
C74 C73 H73 119.6 . . ?
C73 C74 H74 119.7 . . ?
C75 C74 C73 120.5(3) . . ?
C75 C74 H74 119.7 . . ?
C74 C75 H75 120.3 . . ?
C76 C75 C74 119.4(3) . . ?
C76 C75 H75 120.3 . . ?
C75 C76 H76 119.8 . . ?
C75 C76 C77 120.3(3) . . ?
C77 C76 H76 119.8 . . ?
C72 C77 C76 121.3(3) . . ?
C72 C77 H77 119.3 . . ?
C76 C77 H77 119.3 . . ?

loop_
_geom_bond_atom_site_label_1
_geom_bond_atom_site_label_2
_geom_bond_distance
_geom_bond_site_symmetry_2
_geom_bond_publ_flag
I1 Ni1 2.6399(4) . ?
I1 Ni2 2.6434(4) . ?
I1 Ni3 2.6215(4) . ?
I1A Ni1 3.006(10) . ?
I1A Ni2 3.004(10) . ?
Sn1 Ni1 2.4423(4) . ?
Sn1 Ni2 2.4419(4) . ?
Sn1 Ni3 2.4607(4) . ?
Sn1 C1 2.187(3) . ?
Sn1A Ni1 2.216(12) . ?
Sn1A Ni2 2.305(12) . ?
Sn1A Ni3 2.311(12) . ?
Ni1 Ni2 2.6840(5) . ?
Ni1 Ni3 2.8886(5) . ?
Ni1 P1 2.1695(7) . ?
Ni1 P6 2.1693(7) . ?
Ni2 Ni3 2.8227(5) . ?
Ni2 P2 2.1780(7) . ?
Ni2 P3 2.1571(8) . ?
Ni3 P4 2.1555(8) . ?
Ni3 P5 2.1680(7) . ?
P1 C3 1.833(3) . ?
P1 C9 1.841(3) . ?
P1 C15 1.841(3) . ?
P2 C15 1.841(3) . ?
P2 C16 1.837(3) . ?
P2 C22 1.840(3) . ?
P3 C28 1.843(3) . ?
P3 C34 1.838(3) . ?
P3 C40 1.842(3) . ?
P4 C40 1.837(3) . ?
P4 C41 1.845(3) . ?
P4 C47 1.846(3) . ?
P5 C53 1.834(3) . ?
P5 C59 1.833(3) . ?
P5 C65 1.843(3) . ?
P6 C65 1.846(3) . ?
P6 C66 1.845(3) . ?
P6 C72 1.843(3) . ?
C1S H1S 0.9500 . ?
C1S C2S 1.383(4) . ?
C1S C6S 1.375(4) . ?
C1 H1A 0.9900 . ?
C1 H1B 0.9900 . ?
C1 C2 1.519(4) . ?
C2S H2S 0.9500 . ?
C2S C3S 1.381(4) . ?
C2 H2A 0.9800 . ?
C2 H2B 0.9800 . ?
C2 H2C 0.9800 . ?
C3 C4 1.393(4) . ?
C3 C8 1.384(4) . ?
C3S H3S 0.9500 . ?
C3S C4S 1.380(4) . ?
C4 H4 0.9500 . ?
C4 C5 1.389(4) . ?
C4S H4S 0.9500 . ?
C4S C5S 1.379(5) . ?
C5 H5 0.9500 . ?
C5 C6 1.378(4) . ?
C5S H5S 0.9500 . ?
C5S C6S 1.382(4) . ?
C6 H6 0.9500 . ?
C6 C7 1.385(4) . ?
C6S H6S 0.9500 . ?
C7 H7 0.9500 . ?
C7 C8 1.389(4) . ?
C8 H8 0.9500 . ?
C9 C10 1.396(4) . ?
C9 C14 1.394(4) . ?
C10 H10 0.9500 . ?
C10 C11 1.386(4) . ?
C11 H11 0.9500 . ?
C11 C12 1.389(4) . ?
C12 H12 0.9500 . ?
C12 C13 1.381(4) . ?
C13 H13 0.9500 . ?
C13 C14 1.392(4) . ?
C14 H14 0.9500 . ?
C15 H15A 0.9900 . ?
C15 H15B 0.9900 . ?
C16 C17 1.396(4) . ?
C16 C21 1.379(4) . ?
C17 H17 0.9500 . ?
C17 C18 1.381(4) . ?
C18 H18 0.9500 . ?
C18 C19 1.383(4) . ?
C19 H19 0.9500 . ?
C19 C20 1.376(5) . ?
C20 H20 0.9500 . ?
C20 C21 1.399(4) . ?
C21 H21 0.9500 . ?
C22 C23 1.395(4) . ?
C22 C27 1.394(4) . ?
C23 H23 0.9500 . ?
C23 C24 1.390(4) . ?
C24 H24 0.9500 . ?
C24 C25 1.382(4) . ?
C25 H25 0.9500 . ?
C25 C26 1.384(4) . ?
C26 H26 0.9500 . ?
C26 C27 1.389(4) . ?
C27 H27 0.9500 . ?
C28 C29 1.397(4) . ?
C28 C33 1.398(4) . ?
C29 H29 0.9500 . ?
C29 C30 1.384(4) . ?
C30 H30 0.9500 . ?
C30 C31 1.384(4) . ?
C31 H31 0.9500 . ?
C31 C32 1.386(4) . ?
C32 H32 0.9500 . ?
C32 C33 1.382(4) . ?
C33 H33 0.9500 . ?
C34 C35 1.390(4) . ?
C34 C39 1.397(4) . ?
C35 H35 0.9500 . ?
C35 C36 1.392(4) . ?
C36 H36 0.9500 . ?
C36 C37 1.378(4) . ?
C37 H37 0.9500 . ?
C37 C38 1.384(4) . ?
C38 H38 0.9500 . ?
C38 C39 1.388(4) . ?
C39 H39 0.9500 . ?
C40 H40A 0.9900 . ?
C40 H40B 0.9900 . ?
C41 C42 1.393(4) . ?
C41 C46 1.404(4) . ?
C42 H42 0.9500 . ?
C42 C43 1.388(4) . ?
C43 H43 0.9500 . ?
C43 C44 1.376(4) . ?
C44 H44 0.9500 . ?
C44 C45 1.388(4) . ?
C45 H45 0.9500 . ?
C45 C46 1.387(4) . ?
C46 H46 0.9500 . ?
C47 C48 1.402(4) . ?
C47 C52 1.385(4) . ?
C48 H48 0.9500 . ?
C48 C49 1.379(4) . ?
C49 H49 0.9500 . ?
C49 C50 1.382(5) . ?
C50 H50 0.9500 . ?
C50 C51 1.372(5) . ?
C51 H51 0.9500 . ?
C51 C52 1.392(4) . ?
C52 H52 0.9500 . ?
C53 C54 1.388(4) . ?
C53 C58 1.397(4) . ?
C54 H54 0.9500 . ?
C54 C55 1.387(4) . ?
C55 H55 0.9500 . ?
C55 C56 1.385(4) . ?
C56 H56 0.9500 . ?
C56 C57 1.388(4) . ?
C57 H57 0.9500 . ?
C57 C58 1.386(4) . ?
C58 H58 0.9500 . ?
C59 C60 1.394(4) . ?
C59 C64 1.400(4) . ?
C60 H60 0.9500 . ?
C60 C61 1.387(4) . ?
C61 H61 0.9500 . ?
C61 C62 1.382(4) . ?
C62 H62 0.9500 . ?
C62 C63 1.381(4) . ?
C63 H63 0.9500 . ?
C63 C64 1.388(4) . ?
C64 H64 0.9500 . ?
C65 H65A 0.9900 . ?
C65 H65B 0.9900 . ?
C66 C67 1.385(4) . ?
C66 C71 1.399(4) . ?
C67 H67 0.9500 . ?
C67 C68 1.388(4) . ?
C68 H68 0.9500 . ?
C68 C69 1.388(4) . ?
C69 H69 0.9500 . ?
C69 C70 1.380(4) . ?
C70 H70 0.9500 . ?
C70 C71 1.385(4) . ?
C71 H71 0.9500 . ?
C72 C73 1.401(4) . ?
C72 C77 1.389(4) . ?
C73 H73 0.9500 . ?
C73 C74 1.385(4) . ?
C74 H74 0.9500 . ?
C74 C75 1.383(4) . ?
C75 H75 0.9500 . ?
C75 C76 1.372(4) . ?
C76 H76 0.9500 . ?
C76 C77 1.392(4) . ?
C77 H77 0.9500 . ?

loop_
_geom_torsion_atom_site_label_1
_geom_torsion_atom_site_label_2
_geom_torsion_atom_site_label_3
_geom_torsion_atom_site_label_4
_geom_torsion
_geom_torsion_site_symmetry_1
_geom_torsion_site_symmetry_2
_geom_torsion_site_symmetry_3
_geom_torsion_site_symmetry_4
_geom_torsion_publ_flag
Ni1 P1 C3 C4 150.50(19) . . . . ?
Ni1 P1 C3 C8 -39.5(2) . . . . ?
Ni1 P1 C9 C10 -51.1(2) . . . . ?
Ni1 P1 C9 C14 129.4(2) . . . . ?
Ni1 P1 C15 P2 -43.49(15) . . . . ?
Ni1 P6 C65 P5 43.74(15) . . . . ?
Ni1 P6 C66 C67 -18.0(2) . . . . ?
Ni1 P6 C66 C71 167.26(18) . . . . ?
Ni1 P6 C72 C73 -89.5(2) . . . . ?
Ni1 P6 C72 C77 88.5(2) . . . . ?
Ni2 P2 C15 P1 36.86(15) . . . . ?
Ni2 P2 C16 C17 175.3(2) . . . . ?
Ni2 P2 C16 C21 -6.3(3) . . . . ?
Ni2 P2 C22 C23 76.4(2) . . . . ?
Ni2 P2 C22 C27 -97.9(2) . . . . ?
Ni2 P3 C28 C29 -97.5(2) . . . . ?
Ni2 P3 C28 C33 75.2(2) . . . . ?
Ni2 P3 C34 C35 14.2(2) . . . . ?
Ni2 P3 C34 C39 -167.4(2) . . . . ?
Ni2 P3 C40 P4 37.38(17) . . . . ?
Ni3 P4 C40 P3 -32.58(17) . . . . ?
Ni3 P4 C41 C42 -94.7(2) . . . . ?
Ni3 P4 C41 C46 77.1(2) . . . . ?
Ni3 P4 C47 C48 -179.46(18) . . . . ?
Ni3 P4 C47 C52 -4.3(3) . . . . ?
Ni3 P5 C53 C54 -20.2(2) . . . . ?
Ni3 P5 C53 C58 161.80(19) . . . . ?
Ni3 P5 C59 C60 112.1(2) . . . . ?
Ni3 P5 C59 C64 -61.2(2) . . . . ?
Ni3 P5 C65 P6 -49.64(15) . . . . ?
P1 C3 C4 C5 167.1(2) . . . . ?
P1 C3 C8 C7 -167.6(2) . . . . ?
P1 C9 C10 C11 -177.3(2) . . . . ?
P1 C9 C14 C13 178.5(2) . . . . ?
P2 C16 C17 C18 178.3(2) . . . . ?
P2 C16 C21 C20 -178.8(2) . . . . ?
P2 C22 C23 C24 -175.6(2) . . . . ?
P2 C22 C27 C26 174.9(2) . . . . ?
P3 C28 C29 C30 172.8(2) . . . . ?
P3 C28 C33 C32 -174.3(2) . . . . ?
P3 C34 C35 C36 177.8(2) . . . . ?
P3 C34 C39 C38 -179.2(2) . . . . ?
P4 C41 C42 C43 172.0(2) . . . . ?
P4 C41 C46 C45 -172.8(2) . . . . ?
P4 C47 C48 C49 175.3(2) . . . . ?
P4 C47 C52 C51 -174.9(3) . . . . ?
P5 C53 C54 C55 -178.3(2) . . . . ?
P5 C53 C58 C57 180.0(2) . . . . ?
P5 C59 C60 C61 -172.5(2) . . . . ?
P5 C59 C64 C63 174.5(2) . . . . ?
P6 C66 C67 C68 -173.8(2) . . . . ?
P6 C66 C71 C70 175.2(2) . . . . ?
P6 C72 C73 C74 -179.0(2) . . . . ?
P6 C72 C77 C76 -179.9(2) . . . . ?
C1S C2S C3S C4S 0.5(5) . . . . ?
C2S C1S C6S C5S -1.7(5) . . . . ?
C2S C3S C4S C5S -1.9(5) . . . . ?
C3 P1 C9 C10 177.2(2) . . . . ?
C3 P1 C9 C14 -2.3(2) . . . . ?
C3 P1 C15 P2 89.73(15) . . . . ?
C3 C4 C5 C6 0.2(4) . . . . ?
C3S C4S C5S C6S 1.5(5) . . . . ?
C4 C3 C8 C7 2.8(4) . . . . ?
C4 C5 C6 C7 2.3(4) . . . . ?
C4S C5S C6S C1S 0.3(5) . . . . ?
C5 C6 C7 C8 -2.3(4) . . . . ?
C6 C7 C8 C3 -0.3(4) . . . . ?
C6S C1S C2S C3S 1.3(4) . . . . ?
C8 C3 C4 C5 -2.8(4) . . . . ?
C9 P1 C3 C4 -79.8(2) . . . . ?
C9 P1 C3 C8 90.1(2) . . . . ?
C9 P1 C15 P2 -168.24(14) . . . . ?
C9 C10 C11 C12 -1.3(4) . . . . ?
C10 C9 C14 C13 -1.0(4) . . . . ?
C10 C11 C12 C13 -0.8(4) . . . . ?
C11 C12 C13 C14 1.9(4) . . . . ?
C12 C13 C14 C9 -1.0(4) . . . . ?
C14 C9 C10 C11 2.2(4) . . . . ?
C15 P1 C3 C4 22.0(3) . . . . ?
C15 P1 C3 C8 -168.1(2) . . . . ?
C15 P1 C9 C10 70.0(2) . . . . ?
C15 P1 C9 C14 -109.5(2) . . . . ?
C15 P2 C16 C17 -60.1(2) . . . . ?
C15 P2 C16 C21 118.3(2) . . . . ?
C15 P2 C22 C23 -46.9(2) . . . . ?
C15 P2 C22 C27 138.9(2) . . . . ?
C16 P2 C15 P1 -91.49(15) . . . . ?
C16 P2 C22 C23 -151.4(2) . . . . ?
C16 P2 C22 C27 34.4(2) . . . . ?
C16 C17 C18 C19 0.5(5) . . . . ?
C17 C16 C21 C20 -0.4(4) . . . . ?
C17 C18 C19 C20 -0.4(5) . . . . ?
C18 C19 C20 C21 -0.1(5) . . . . ?
C19 C20 C21 C16 0.5(5) . . . . ?
C21 C16 C17 C18 -0.1(4) . . . . ?
C22 P2 C15 P1 163.70(13) . . . . ?
C22 P2 C16 C17 43.4(3) . . . . ?
C22 P2 C16 C21 -138.2(2) . . . . ?
C22 C23 C24 C25 1.0(4) . . . . ?
C23 C22 C27 C26 0.6(4) . . . . ?
C23 C24 C25 C26 -0.3(4) . . . . ?
C24 C25 C26 C27 -0.3(4) . . . . ?
C25 C26 C27 C22 0.1(4) . . . . ?
C27 C22 C23 C24 -1.2(4) . . . . ?
C28 P3 C34 C35 -113.7(2) . . . . ?
C28 P3 C34 C39 64.7(2) . . . . ?
C28 P3 C40 P4 163.86(14) . . . . ?
C28 C29 C30 C31 1.3(5) . . . . ?
C29 C28 C33 C32 -1.3(4) . . . . ?
C29 C30 C31 C32 -1.2(5) . . . . ?
C30 C31 C32 C33 -0.2(4) . . . . ?
C31 C32 C33 C28 1.4(4) . . . . ?
C33 C28 C29 C30 0.0(4) . . . . ?
C34 P3 C28 C29 30.4(2) . . . . ?
C34 P3 C28 C33 -157.0(2) . . . . ?
C34 P3 C40 P4 -91.23(16) . . . . ?
C34 C35 C36 C37 1.5(4) . . . . ?
C35 C34 C39 C38 -0.7(4) . . . . ?
C35 C36 C37 C38 -0.8(4) . . . . ?
C36 C37 C38 C39 -0.7(4) . . . . ?
C37 C38 C39 C34 1.5(4) . . . . ?
C39 C34 C35 C36 -0.8(4) . . . . ?
C40 P3 C28 C29 136.0(2) . . . . ?
C40 P3 C28 C33 -51.4(2) . . . . ?
C40 P3 C34 C35 142.9(2) . . . . ?
C40 P3 C34 C39 -38.7(3) . . . . ?
C40 P4 C41 C42 29.5(3) . . . . ?
C40 P4 C41 C46 -158.7(2) . . . . ?
C40 P4 C47 C48 50.4(2) . . . . ?
C40 P4 C47 C52 -134.5(2) . . . . ?
C41 P4 C40 P3 -156.87(14) . . . . ?
C41 P4 C47 C48 -53.3(2) . . . . ?
C41 P4 C47 C52 121.8(2) . . . . ?
C41 C42 C43 C44 0.2(4) . . . . ?
C42 C41 C46 C45 -0.4(4) . . . . ?
C42 C43 C44 C45 -0.3(4) . . . . ?
C43 C44 C45 C46 0.0(4) . . . . ?
C44 C45 C46 C41 0.3(4) . . . . ?
C46 C41 C42 C43 0.1(4) . . . . ?
C47 P4 C40 P3 101.95(15) . . . . ?
C47 P4 C41 C42 134.2(2) . . . . ?
C47 P4 C41 C46 -54.0(2) . . . . ?
C47 C48 C49 C50 -0.6(5) . . . . ?
C48 C47 C52 C51 0.4(4) . . . . ?
C48 C49 C50 C51 0.7(5) . . . . ?
C49 C50 C51 C52 -0.2(5) . . . . ?
C50 C51 C52 C47 -0.4(5) . . . . ?
C52 C47 C48 C49 0.0(4) . . . . ?
C53 P5 C59 C60 -19.0(3) . . . . ?
C53 P5 C59 C64 167.6(2) . . . . ?
C53 P5 C65 P6 81.18(15) . . . . ?
C53 C54 C55 C56 -1.5(4) . . . . ?
C54 C53 C58 C57 1.9(4) . . . . ?
C54 C55 C56 C57 1.3(4) . . . . ?
C55 C56 C57 C58 0.4(4) . . . . ?
C56 C57 C58 C53 -2.1(4) . . . . ?
C58 C53 C54 C55 -0.1(4) . . . . ?
C59 P5 C53 C54 108.9(2) . . . . ?
C59 P5 C53 C58 -69.2(2) . . . . ?
C59 P5 C65 P6 -173.72(14) . . . . ?
C59 C60 C61 C62 -1.9(4) . . . . ?
C60 C59 C64 C63 0.9(4) . . . . ?
C60 C61 C62 C63 1.0(5) . . . . ?
C61 C62 C63 C64 0.7(5) . . . . ?
C62 C63 C64 C59 -1.7(4) . . . . ?
C64 C59 C60 C61 0.9(4) . . . . ?
C65 P5 C53 C54 -147.5(2) . . . . ?
C65 P5 C53 C58 34.4(2) . . . . ?
C65 P5 C59 C60 -125.3(2) . . . . ?
C65 P5 C59 C64 61.4(2) . . . . ?
C65 P6 C66 C67 105.9(2) . . . . ?
C65 P6 C66 C71 -68.8(2) . . . . ?
C65 P6 C72 C73 147.8(2) . . . . ?
C65 P6 C72 C77 -34.2(2) . . . . ?
C66 P6 C65 P5 -85.68(15) . . . . ?
C66 P6 C72 C73 44.7(2) . . . . ?
C66 P6 C72 C77 -137.3(2) . . . . ?
C66 C67 C68 C69 -2.1(4) . . . . ?
C67 C66 C71 C70 0.4(4) . . . . ?
C67 C68 C69 C70 1.3(4) . . . . ?
C68 C69 C70 C71 0.2(4) . . . . ?
C69 C70 C71 C66 -1.1(4) . . . . ?
C71 C66 C67 C68 1.2(4) . . . . ?
C72 P6 C65 P5 171.37(13) . . . . ?
C72 P6 C66 C67 -151.5(2) . . . . ?
C72 P6 C66 C71 33.8(2) . . . . ?
C72 C73 C74 C75 -1.7(4) . . . . ?
C73 C72 C77 C76 -1.8(4) . . . . ?
C73 C74 C75 C76 -0.6(4) . . . . ?
C74 C75 C76 C77 1.6(4) . . . . ?
C75 C76 C77 C72 -0.4(4) . . . . ?
C77 C72 C73 C74 2.9(4) . . . . ?
